data_7247810
loop_
_publ_author_name
'Pradhan, Abinash'
'Sahoo, Sanand'
'Samal, Saroj L.'

_publ_section_title
;
 (C2H5NH3)2BiCl5&#x2212;xBrx perovskites containing 1D chains: effect of
 Br substitution on their structural and optical properties
;
_journal_issue 3
_journal_name_full CrystEngComm
_journal_page_first 312
_journal_page_last 323
_journal_paper_doi 10.1039/D3CE01019H
_journal_volume 26
_journal_year 2024
_chemical_formula_moiety 'Bi Br2.121 Cl2.879, 2(C2 H8 N)'
_chemical_formula_sum 'C4 H16 Bi Br2.12 Cl2.88 N2'
_chemical_formula_weight 572.73
_space_group_crystal_system orthorhombic
_space_group_IT_number 41
_space_group_name_Hall 'A 2 -2ab'
_space_group_name_H-M_alt 'A e a 2'
_atom_sites_solution_hydrogens geom
_atom_sites_solution_primary dual
_audit_creation_date 2023-06-01
_audit_creation_method
;
Olex2 1.5-alpha
(compiled 2021.06.29 svn.r12e2184c for OlexSys, GUI svn.r6374)
;
_audit_update_record
;
2023-10-09 deposited with the CCDC.	2023-12-01 downloaded from the CCDC.
;
_cell_angle_alpha 90
_cell_angle_beta 90
_cell_angle_gamma 90
_cell_formula_units_Z 8
_cell_length_a 17.7119(5)
_cell_length_b 22.0532(7)
_cell_length_c 7.5527(2)
_cell_measurement_reflns_used 5416
_cell_measurement_temperature 90(2)
_cell_measurement_theta_max 26.8700
_cell_measurement_theta_min 1.8440
_cell_volume 2950.12(15)
_computing_cell_refinement 'CrysAlisPro 1.171.41.93a (Rigaku OD, 2020)'
_computing_data_collection 'CrysAlisPro 1.171.41.93a (Rigaku OD, 2020)'
_computing_data_reduction 'CrysAlisPro 1.171.41.93a (Rigaku OD, 2020)'
_computing_molecular_graphics 'Olex2 1.5-alpha (Dolomanov et al., 2009)'
_computing_publication_material 'Olex2 1.5-alpha (Dolomanov et al., 2009)'
_computing_structure_refinement 'SHELXL 2018/3 (Sheldrick, 2015)'
_computing_structure_solution 'SHELXT 2018/2 (Sheldrick, 2018)'
_diffrn_ambient_temperature 90(2)
_diffrn_detector 'Hybrid Pixel Array Detector'
_diffrn_detector_area_resol_mean 10.0000
_diffrn_measured_fraction_theta_full 0.998
_diffrn_measured_fraction_theta_max 0.960
_diffrn_measurement_details
;
List of Runs (angles in degrees, time in seconds):

  # Type    Start    End  Width  t~exp~   \w     \q     \k     \f   Frames
#--------------------------------------------------------------------------
  1  \w    -18.00  11.00   0.50   64.99    --   10.00 -20.00  36.00   58
  2  \w    -99.00 -74.00   0.50   64.99    --  -10.20 -20.00  36.00   50
  3  \w    -10.00  33.00   0.50   64.99    --   10.00  77.00 -90.00   86
  4  \w     50.00  99.00   0.50   64.99    --   10.00  77.00 -90.00   98
  5  \w    -14.00  99.00   0.50   64.99    --   10.00  77.00 -30.00  226
  6  \w    -57.00 -19.00   0.50   64.99    --   10.00 -77.00-180.00   76
  7  \w    -26.00  -1.00   0.50   64.99    --  -10.20 -20.00  36.00   50
;
_diffrn_measurement_device 'four-circle diffractometer'
_diffrn_measurement_device_type 'XtaLAB Pro II AFC12 (RINC): Kappa single'
_diffrn_measurement_method '\w scans'
_diffrn_orient_matrix_type 'CrysAlisPro convention (1999,Acta A55,543-557)'
_diffrn_orient_matrix_UB_11 0.0036546000
_diffrn_orient_matrix_UB_12 -0.0315746000
_diffrn_orient_matrix_UB_13 -0.0153441000
_diffrn_orient_matrix_UB_21 -0.0384452000
_diffrn_orient_matrix_UB_22 -0.0041873000
_diffrn_orient_matrix_UB_23 0.0233680000
_diffrn_orient_matrix_UB_31 -0.0106373000
_diffrn_orient_matrix_UB_32 0.0043197000
_diffrn_orient_matrix_UB_33 -0.0896938000
_diffrn_radiation_monochromator mirror
_diffrn_radiation_probe x-ray
_diffrn_radiation_type 'Mo K\a'
_diffrn_radiation_wavelength 0.71073
_diffrn_reflns_av_R_equivalents 0.0646
_diffrn_reflns_av_unetI/netI 0.0389
_diffrn_reflns_Laue_measured_fraction_full 0.998
_diffrn_reflns_Laue_measured_fraction_max 0.960
_diffrn_reflns_limit_h_max 20
_diffrn_reflns_limit_h_min -22
_diffrn_reflns_limit_k_max 27
_diffrn_reflns_limit_k_min -23
_diffrn_reflns_limit_l_max 9
_diffrn_reflns_limit_l_min -6
_diffrn_reflns_number 7790
_diffrn_reflns_point_group_measured_fraction_full 0.783
_diffrn_reflns_point_group_measured_fraction_max 0.731
_diffrn_reflns_theta_full 25.242
_diffrn_reflns_theta_max 26.918
_diffrn_reflns_theta_min 1.847
_diffrn_source 'micro-focus sealed X-ray tube'
_diffrn_source_type 'Rigaku (Mo) X-ray Source'
_exptl_absorpt_coefficient_mu 18.185
_exptl_absorpt_correction_T_max 0.02805
_exptl_absorpt_correction_T_min 0.01113
_exptl_absorpt_correction_type sphere
_exptl_absorpt_process_details
;
CrysAlisPro 1.171.41.93a (Rigaku Oxford Diffraction, 2020)
Spherical absorption correction
using equivalent radius and absorption coefficient.
Empirical absorption correction using spherical harmonics,
implemented in SCALE3 ABSPACK scaling algorithm.
;
_exptl_crystal_density_diffrn 2.579
_exptl_crystal_description crystalline
_exptl_crystal_F_000 2081
_exptl_crystal_size_max 0.18
_exptl_crystal_size_mid 0.14
_exptl_crystal_size_min 0.10
_exptl_crystal_size_rad 0.400
_refine_diff_density_max 5.452
_refine_diff_density_min -3.641
_refine_diff_density_rms 0.331
_refine_ls_abs_structure_details
;
 Classical Flack method preferred over Parsons because s.u. lower.
;
_refine_ls_extinction_method none
_refine_ls_goodness_of_fit_ref 1.165
_refine_ls_hydrogen_treatment constr
_refine_ls_matrix_type full
_refine_ls_number_parameters 114
_refine_ls_number_reflns 2336
_refine_ls_number_restraints 1
_refine_ls_restrained_S_all 1.165
_refine_ls_R_factor_all 0.0769
_refine_ls_R_factor_gt 0.0714
_refine_ls_shift/su_max 0.000
_refine_ls_shift/su_mean 0.000
_refine_ls_structure_factor_coef Fsqd
_refine_ls_weighting_details 'w=1/[\s^2^(Fo^2^)+(0.1487P)^2^+16.3771P] where P=(Fo^2^+2Fc^2^)/3'
_refine_ls_weighting_scheme calc
_refine_ls_wR_factor_gt 0.1279
_refine_ls_wR_factor_ref 0.1332
_reflns_Friedel_coverage 0.411
_reflns_Friedel_fraction_full 0.528
_reflns_Friedel_fraction_max 0.463
_reflns_number_gt 2039
_reflns_number_total 2336
_reflns_threshold_expression 'I > 2\s(I)'
_cod_data_source_file d3ce01019h2.cif
_cod_data_source_block ab256r2lt_051122_rint0.4
_cod_depositor_comments 'Adding full bibliography for 7247803--7247812.cif.'
_cod_original_sg_symbol_Hall 'A 2 -2ac'
_cod_database_code 7247810
_shelx_shelxl_version_number 2018/3
_chemical_oxdiff_formula (C2H5NH3)2BiCl2Br3
_shelx_space_group_comment
;
The symmetry employed for this shelxl refinement is uniquely defined
by the following loop, which should always be used as a source of
symmetry information in preference to the above space-group names.
They are only intended as comments.
;
_reflns_odcompleteness_completeness 99.08
_reflns_odcompleteness_iscentric 1
_reflns_odcompleteness_theta 26.32
_olex2_refinement_description
;
1. Fixed Uiso
 At 1.2 times of:
  All C(H,H) groups, All N(H,H,H) groups
 At 1.5 times of:
  All C(H,H,H) groups
2. Shared sites
{Br4, Cl4}
{Br2, Cl2}
{Br3, Cl3}
{Br1, Cl1}
{Br5, Cl5}
3. Uiso/Uaniso restraints and constraints
Uanis(Br4) = Uanis(Cl4)
Uanis(Br2) = Uanis(Cl2)
Uanis(Br3) = Uanis(Cl3)
Uanis(Br1) = Uanis(Cl1)
Uanis(Br5) = Uanis(Cl5)
4. Others
 Sof(Cl4)=1-FVAR(1)
 Sof(Br4)=FVAR(1)
 Sof(Cl2)=1-FVAR(2)
 Sof(Br2)=FVAR(2)
 Sof(Cl3)=1-FVAR(3)
 Sof(Br3)=FVAR(3)
 Sof(Cl1)=1-FVAR(4)
 Sof(Br1)=FVAR(4)
 Sof(Cl5)=1-FVAR(5)
 Sof(Br5)=FVAR(5)
5.a Secondary CH2 refined with riding coordinates:
 C6(H6A,H6B), C1(H1D,H1E)
5.b Me refined with riding coordinates:
 N1(H1A,H1B,H1C), C4(H4A,H4B,H4C), C3(H3A,H3B,H3C), N2(H2A,H2B,H2C)
;
_olex2_submission_special_instructions 'No special instructions were received'
_oxdiff_exptl_absorpt_empirical_details
;
Empirical correction (ABSPACK) includes:
- Absorption correction using spherical harmonics
- Frame scaling
;
_oxdiff_exptl_absorpt_empirical_full_max 4.602
_oxdiff_exptl_absorpt_empirical_full_min 0.331

loop_
_space_group_symop_operation_xyz
'x, y, z'
'-x, -y, z'
'x+1/2, -y+1/2, z'
'-x+1/2, y+1/2, z'
'x, y+1/2, z+1/2'
'-x, -y+1/2, z+1/2'
'x+1/2, -y+1, z+1/2'
'-x+1/2, y+1, z+1/2'

loop_
_atom_site_label
_atom_site_type_symbol
_atom_site_fract_x
_atom_site_fract_y
_atom_site_fract_z
_atom_site_U_iso_or_equiv
_atom_site_adp_type
_atom_site_occupancy
_atom_site_site_symmetry_order
_atom_site_calc_flag
_atom_site_refinement_flags_posn
_atom_site_refinement_flags_adp
_atom_site_refinement_flags_occupancy
_atom_site_disorder_assembly
_atom_site_disorder_group
Bi1 Bi 0.63127(3) 0.63406(3) 0.3486(5) 0.0416(4) Uani 1 1 d . . . . .
Br5 Br 0.66086(17) 0.50864(13) 0.3536(14) 0.0737(16) Uani 0.64(2) 1 d . . P A 15
Br1 Br 0.5260(4) 0.6187(5) 0.0972(7) 0.084(3) Uani 0.46(3) 1 d . . P A 13
Br2 Br 0.5280(4) 0.6241(3) 0.6025(9) 0.078(3) Uani 0.57(3) 1 d . . P A 9
Br3 Br 0.6000(3) 0.7558(2) 0.348(2) 0.088(3) Uani 0.36(2) 1 d . . P A 11
Br4 Br 0.7327(5) 0.6514(5) 0.6467(12) 0.090(4) Uani 0.10(2) 1 d . . P A 5
Cl4 Cl 0.7327(5) 0.6514(5) 0.6467(12) 0.090(4) Uani 0.90(2) 1 d . . P A 6
Cl2 Cl 0.5280(4) 0.6241(3) 0.6025(9) 0.078(3) Uani 0.43(3) 1 d . . P A 10
Cl3 Cl 0.6000(3) 0.7558(2) 0.348(2) 0.088(3) Uani 0.64(2) 1 d . . P A 12
Cl1 Cl 0.5260(4) 0.6187(5) 0.0972(7) 0.084(3) Uani 0.54(3) 1 d . . P A 14
Cl5 Cl 0.66086(17) 0.50864(13) 0.3536(14) 0.0737(16) Uani 0.36(2) 1 d . . P A 16
N1 N 0.8516(11) 0.5316(10) 0.346(6) 0.064(7) Uani 1 1 d . . . . .
H1A H 0.882336 0.563331 0.337272 0.077 Uiso 1 1 calc R U . . .
H1B H 0.817806 0.532728 0.258889 0.077 Uiso 1 1 calc R U . . .
H1C H 0.827785 0.532735 0.449890 0.077 Uiso 1 1 calc R U . . .
C4 C 0.8478(16) 0.4216(14) 0.347(9) 0.102(15) Uani 1 1 d . . . . .
H4A H 0.879283 0.386310 0.338207 0.153 Uiso 1 1 calc R U . . .
H4B H 0.822145 0.421397 0.459171 0.153 Uiso 1 1 calc R U . . .
H4C H 0.811381 0.421389 0.253147 0.153 Uiso 1 1 calc R U . . .
C6 C 0.895(2) 0.4765(15) 0.334(10) 0.082(12) Uani 1 1 d . . . . .
H6A H 0.932225 0.475940 0.427512 0.099 Uiso 1 1 calc R U . . .
H6B H 0.921463 0.475932 0.221514 0.099 Uiso 1 1 calc R U . . .
C3 C 0.6845(14) 0.3241(13) 0.364(7) 0.077(9) Uani 1 1 d . . . . .
H3A H 0.692376 0.357466 0.284557 0.115 Uiso 1 1 calc R U . . .
H3B H 0.676261 0.339298 0.481638 0.115 Uiso 1 1 calc R U . . .
H3C H 0.728239 0.298374 0.363546 0.115 Uiso 1 1 calc R U . . .
N2 N 0.592(2) 0.2457(16) 0.372(7) 0.129(16) Uani 1 1 d . . . . .
H2A H 0.552352 0.235474 0.306046 0.155 Uiso 1 1 calc R U . . .
H2B H 0.625178 0.215391 0.372554 0.155 Uiso 1 1 calc R U . . .
H2C H 0.576990 0.253331 0.482035 0.155 Uiso 1 1 calc R U . . .
C1 C 0.622(3) 0.291(4) 0.310(12) 0.24(5) Uani 1 1 d . . . . .
H1D H 0.581266 0.320613 0.304323 0.287 Uiso 1 1 calc R U . . .
H1E H 0.632511 0.280266 0.187897 0.287 Uiso 1 1 calc R U . . .

loop_
_atom_site_aniso_label
_atom_site_aniso_U_11
_atom_site_aniso_U_22
_atom_site_aniso_U_33
_atom_site_aniso_U_23
_atom_site_aniso_U_13
_atom_site_aniso_U_12
Bi1 0.0309(5) 0.0413(6) 0.0527(6) 0.0005(10) 0.0005(8) 0.0040(2)
Br5 0.0473(18) 0.0364(19) 0.137(4) -0.002(5) 0.018(4) 0.0083(12)
Br1 0.104(5) 0.101(6) 0.047(3) 0.006(3) -0.029(4) -0.031(5)
Br2 0.067(4) 0.074(5) 0.092(5) 0.006(3) 0.034(4) 0.008(3)
Br3 0.069(3) 0.038(3) 0.157(6) -0.002(7) -0.023(7) 0.0103(19)
Br4 0.071(6) 0.112(7) 0.087(7) 0.028(5) -0.044(4) -0.026(5)
Cl4 0.071(6) 0.112(7) 0.087(7) 0.028(5) -0.044(4) -0.026(5)
Cl2 0.067(4) 0.074(5) 0.092(5) 0.006(3) 0.034(4) 0.008(3)
Cl3 0.069(3) 0.038(3) 0.157(6) -0.002(7) -0.023(7) 0.0103(19)
Cl1 0.104(5) 0.101(6) 0.047(3) 0.006(3) -0.029(4) -0.031(5)
Cl5 0.0473(18) 0.0364(19) 0.137(4) -0.002(5) 0.018(4) 0.0083(12)
N1 0.044(9) 0.056(14) 0.092(17) -0.03(2) -0.01(2) 0.005(9)
C4 0.064(16) 0.056(19) 0.19(4) 0.03(4) 0.06(3) 0.021(15)
C6 0.073(17) 0.055(18) 0.12(3) 0.01(3) -0.02(3) 0.009(15)
C3 0.059(14) 0.07(2) 0.10(2) -0.03(3) 0.02(3) -0.011(13)
N2 0.11(2) 0.13(3) 0.14(3) -0.05(3) 0.06(3) -0.09(2)
C1 0.20(6) 0.33(10) 0.18(9) -0.06(7) 0.09(6) -0.22(7)

loop_
_atom_type_symbol
_atom_type_description
_atom_type_scat_dispersion_real
_atom_type_scat_dispersion_imag
_atom_type_scat_source
C C 0.0033 0.0016 'International Tables Vol C Tables 4.2.6.8 and 6.1.1.4'
H H 0.0000 0.0000 'International Tables Vol C Tables 4.2.6.8 and 6.1.1.4'
Bi Bi -4.1077 10.2566 'International Tables Vol C Tables 4.2.6.8 and 6.1.1.4'
Br Br -0.2901 2.4595 'International Tables Vol C Tables 4.2.6.8 and 6.1.1.4'
Cl Cl 0.1484 0.1585 'International Tables Vol C Tables 4.2.6.8 and 6.1.1.4'
N N 0.0061 0.0033 'International Tables Vol C Tables 4.2.6.8 and 6.1.1.4'

loop_
_geom_angle_atom_site_label_1
_geom_angle_atom_site_label_2
_geom_angle_atom_site_label_3
_geom_angle
_geom_angle_site_symmetry_1
_geom_angle_site_symmetry_3
_geom_angle_publ_flag
Br5 Bi1 Br4 89.0(2) . 8_644 ?
Br1 Bi1 Br4 102.9(3) . 8_644 ?
Br2 Bi1 Br4 165.8(3) . 8_644 ?
Br3 Bi1 Br4 92.2(3) . 8_644 ?
Br4 Bi1 Br4 82.84(8) 8_644 . ?
Cl2 Bi1 Br4 165.8(3) . 8_644 ?
Cl3 Bi1 Br4 92.2(3) . 8_644 ?
Cl1 Bi1 Br4 102.9(3) . 8_644 ?
Cl5 Bi1 Br4 89.0(2) . 8_644 ?
Bi1 Br4 Bi1 155.6(4) 8_645 . ?
Bi1 Cl4 Bi1 155.6(4) 8_645 . ?
H1A N1 H1B 109.5 . . ?
H1A N1 H1C 109.5 . . ?
H1B N1 H1C 109.5 . . ?
C6 N1 H1A 109.5 . . ?
C6 N1 H1B 109.5 . . ?
C6 N1 H1C 109.5 . . ?
H4A C4 H4B 109.5 . . ?
H4A C4 H4C 109.5 . . ?
H4B C4 H4C 109.5 . . ?
C6 C4 H4A 109.5 . . ?
C6 C4 H4B 109.5 . . ?
C6 C4 H4C 109.5 . . ?
N1 C6 C4 113(3) . . ?
N1 C6 H6A 109.0 . . ?
N1 C6 H6B 109.0 . . ?
C4 C6 H6A 109.0 . . ?
C4 C6 H6B 109.0 . . ?
H6A C6 H6B 107.8 . . ?
H3A C3 H3B 109.5 . . ?
H3A C3 H3C 109.5 . . ?
H3B C3 H3C 109.5 . . ?
C1 C3 H3A 109.5 . . ?
C1 C3 H3B 109.5 . . ?
C1 C3 H3C 109.5 . . ?
H2A N2 H2B 109.5 . . ?
H2A N2 H2C 109.5 . . ?
H2B N2 H2C 109.5 . . ?
C1 N2 H2A 109.5 . . ?
C1 N2 H2B 109.5 . . ?
C1 N2 H2C 109.5 . . ?
C3 C1 H1D 104.4 . . ?
C3 C1 H1E 104.4 . . ?
N2 C1 C3 131(9) . . ?
N2 C1 H1D 104.4 . . ?
N2 C1 H1E 104.4 . . ?
H1D C1 H1E 105.6 . . ?

loop_
_geom_bond_atom_site_label_1
_geom_bond_atom_site_label_2
_geom_bond_distance
_geom_bond_site_symmetry_2
_geom_bond_publ_flag
Bi1 Br5 2.815(3) . ?
Bi1 Br1 2.682(6) . ?
Bi1 Br2 2.659(7) . ?
Bi1 Br3 2.742(4) . ?
Bi1 Br4 2.905(9) . ?
Bi1 Br4 2.877(8) 8_644 ?
Bi1 Cl4 2.905(9) . ?
Bi1 Cl2 2.659(7) . ?
Bi1 Cl3 2.742(4) . ?
Bi1 Cl1 2.682(6) . ?
Bi1 Cl5 2.815(3) . ?
N1 H1A 0.8900 . ?
N1 H1B 0.8900 . ?
N1 H1C 0.8900 . ?
N1 C6 1.44(4) . ?
C4 H4A 0.9600 . ?
C4 H4B 0.9600 . ?
C4 H4C 0.9600 . ?
C4 C6 1.47(5) . ?
C6 H6A 0.9700 . ?
C6 H6B 0.9700 . ?
C3 H3A 0.9600 . ?
C3 H3B 0.9600 . ?
C3 H3C 0.9600 . ?
C3 C1 1.39(6) . ?
N2 H2A 0.8900 . ?
N2 H2B 0.8900 . ?
N2 H2C 0.8900 . ?
N2 C1 1.22(8) . ?
C1 H1D 0.9700 . ?
C1 H1E 0.9700 . ?
